data_7001686
loop_
_publ_author_name
'Kong, Lingbing'
'Zhang, Jianying'
'Song, Haibin'
'Cui, Chunming'

_publ_section_title
;
 N-Aryl substituted heterocyclic silylenes
;
_journal_issue 28
_journal_name_full 'Dalton Transactions'
_journal_page_first 5444
_journal_page_last 5446
_journal_paper_doi 10.1039/b905905a
_journal_year 2009
_chemical_formula_sum 'C26 H36 N2 Si'
_chemical_formula_weight 404.66
_chemical_name_systematic
;
?
;
_space_group_IT_number 5
_symmetry_cell_setting monoclinic
_symmetry_space_group_name_Hall 'C 2y'
_symmetry_space_group_name_H-M 'C 1 2 1'
_atom_sites_solution_hydrogens geom
_atom_sites_solution_primary direct
_atom_sites_solution_secondary difmap
_audit_creation_method SHELXL-97
_cell_angle_alpha 90.00
_cell_angle_beta 102.71(3)
_cell_angle_gamma 90.00
_cell_formula_units_Z 4
_cell_length_a 20.089(4)
_cell_length_b 6.4762(13)
_cell_length_c 20.300(4)
_cell_measurement_reflns_used 4173
_cell_measurement_temperature 113(2)
_cell_measurement_theta_max 27.884
_cell_measurement_theta_min 2.085
_cell_volume 2576.3(9)
_computing_cell_refinement crystalclear
_computing_data_collection crystalclear
_computing_data_reduction crystalclear
_computing_molecular_graphics 'Bruker SHELXTL'
_computing_publication_material 'Bruker SHELXTL'
_computing_structure_refinement 'SHELXL-97 (Sheldrick, 1997)'
_computing_structure_solution 'SHELXS-97 (Sheldrick, 1990)'
_diffrn_ambient_temperature 113(2)
_diffrn_measured_fraction_theta_full 0.981
_diffrn_measured_fraction_theta_max 0.981
_diffrn_measurement_device_type 'rigaku saturn'
_diffrn_measurement_method '\w scans'
_diffrn_radiation_monochromator confocal
_diffrn_radiation_source 'Rotating anode'
_diffrn_radiation_type MoK\a
_diffrn_radiation_wavelength 0.71073
_diffrn_reflns_av_R_equivalents 0.0408
_diffrn_reflns_av_sigmaI/netI 0.0495
_diffrn_reflns_limit_h_max 26
_diffrn_reflns_limit_h_min -26
_diffrn_reflns_limit_k_max 8
_diffrn_reflns_limit_k_min -8
_diffrn_reflns_limit_l_max 25
_diffrn_reflns_limit_l_min -26
_diffrn_reflns_number 15860
_diffrn_reflns_theta_full 27.87
_diffrn_reflns_theta_max 27.87
_diffrn_reflns_theta_min 2.06
_diffrn_standards_decay_% 0
_diffrn_standards_interval_count 0
_diffrn_standards_interval_time 0
_diffrn_standards_number 0
_exptl_absorpt_coefficient_mu 0.104
_exptl_absorpt_correction_T_max 0.9897
_exptl_absorpt_correction_T_min 0.9815
_exptl_absorpt_correction_type multi-scan
_exptl_absorpt_process_details crystalclear
_exptl_crystal_colour yellow
_exptl_crystal_density_diffrn 1.043
_exptl_crystal_density_method 'not measured'
_exptl_crystal_description sheet
_exptl_crystal_F_000 880
_exptl_crystal_size_max 0.18
_exptl_crystal_size_mid 0.16
_exptl_crystal_size_min 0.10
_refine_diff_density_max 0.404
_refine_diff_density_min -0.164
_refine_diff_density_rms 0.036
_refine_ls_abs_structure_details 'Flack H D (1983), Acta Cryst. A39, 876-881'
_refine_ls_abs_structure_Flack 0.32(15)
_refine_ls_extinction_method none
_refine_ls_goodness_of_fit_ref 1.058
_refine_ls_hydrogen_treatment constr
_refine_ls_matrix_type full
_refine_ls_number_parameters 304
_refine_ls_number_reflns 6011
_refine_ls_number_restraints 19
_refine_ls_restrained_S_all 1.059
_refine_ls_R_factor_all 0.0546
_refine_ls_R_factor_gt 0.0489
_refine_ls_shift/su_max 0.004
_refine_ls_shift/su_mean 0.001
_refine_ls_structure_factor_coef Fsqd
_refine_ls_weighting_details 'calc w=1/[\s^2^(Fo^2^)+(0.0661P)^2^+0.5217P] where P=(Fo^2^+2Fc^2^)/3'
_refine_ls_weighting_scheme calc
_refine_ls_wR_factor_gt 0.1272
_refine_ls_wR_factor_ref 0.1315
_reflns_number_gt 5221
_reflns_number_total 6011
_reflns_threshold_expression >2sigma(I)
_cod_data_source_file b905905a.txt
_cod_data_source_block r80921d
_cod_depositor_comments
;
The following automatic conversions were performed:
'_symmetry_cell_setting' value 'Monoclinic' changed to 'monoclinic'
according to '/home/saulius/struct/CIF-dictionaries/cif_core.dic'
dictionary named 'cif_core.dic' version 2.4.1 from
2010-06-29.

'_exptl_absorpt_correction_type' value 'MULTI-SCAN' changed
to 'multi-scan' according to
'/home/saulius/struct/CIF-dictionaries/cif_core.dic' dictionary named
'cif_core.dic' version 2.4.1 from 2010-06-29.

Automatic conversion script
Id: cif_fix_enum 1527 2010-12-29 10:47:43Z saulius 
;
_cod_original_sg_symbol_H-M C2
_cod_database_code 7001686

loop_
_symmetry_equiv_pos_as_xyz
'x, y, z'
'-x, y, -z'
'x+1/2, y+1/2, z'
'-x+1/2, y+1/2, -z'

loop_
_atom_site_label
_atom_site_type_symbol
_atom_site_fract_x
_atom_site_fract_y
_atom_site_fract_z
_atom_site_U_iso_or_equiv
_atom_site_adp_type
_atom_site_occupancy
_atom_site_symmetry_multiplicity
_atom_site_calc_flag
_atom_site_refinement_flags
_atom_site_disorder_assembly
_atom_site_disorder_group
C1 C 0.25822(9) 0.6686(3) 0.35652(8) 0.0229(4) Uani 1 1 d D . .
C2 C 0.32264(9) 0.7008(3) 0.39940(9) 0.0267(4) Uani 1 1 d . A .
C3 C 0.32638(9) 0.8214(4) 0.45751(9) 0.0347(5) Uani 1 1 d . . .
H3 H 0.3694 0.8423 0.4875 0.042 Uiso 1 1 calc R A .
C4 C 0.26886(9) 0.9100(4) 0.47197(9) 0.0400(5) Uani 1 1 d . A .
H4 H 0.2723 0.9896 0.5119 0.048 Uiso 1 1 calc R . .
C5 C 0.20601(9) 0.8828(4) 0.42823(9) 0.0353(5) Uani 1 1 d . . .
H5 H 0.1669 0.9485 0.4377 0.042 Uiso 1 1 calc R A .
C6 C 0.19921(8) 0.7595(3) 0.37010(8) 0.0261(4) Uani 1 1 d . A .
C7 C 0.38730(9) 0.6066(4) 0.38438(10) 0.0351(5) Uani 1 1 d . . .
H7 H 0.3756 0.5494 0.3375 0.042 Uiso 1 1 calc R A .
C8 C 0.41268(11) 0.4280(5) 0.43277(13) 0.0576(7) Uani 1 1 d . A .
H8A H 0.4524 0.3636 0.4205 0.086 Uiso 1 1 calc R . .
H8B H 0.3763 0.3254 0.4297 0.086 Uiso 1 1 calc R . .
H8C H 0.4256 0.4807 0.4791 0.086 Uiso 1 1 calc R . .
C9 C 0.44321(10) 0.7685(6) 0.38716(12) 0.0566(7) Uani 1 1 d . A .
H9A H 0.4261 0.8802 0.3554 0.085 Uiso 1 1 calc R . .
H9B H 0.4830 0.7043 0.3749 0.085 Uiso 1 1 calc R . .
H9C H 0.4564 0.8247 0.4330 0.085 Uiso 1 1 calc R . .
C10 C 0.12896(9) 0.7172(3) 0.32520(10) 0.0349(5) Uani 1 1 d . . .
H10 H 0.1355 0.6679 0.2804 0.042 Uiso 1 1 calc R A .
C11 C 0.09392(12) 0.5457(6) 0.35639(13) 0.0707(10) Uani 1 1 d . A .
H11A H 0.1219 0.4203 0.3608 0.106 Uiso 1 1 calc R . .
H11B H 0.0490 0.5176 0.3273 0.106 Uiso 1 1 calc R . .
H11C H 0.0883 0.5891 0.4011 0.106 Uiso 1 1 calc R . .
C12 C 0.08441(11) 0.9104(5) 0.31353(12) 0.0588(7) Uani 1 1 d . A .
H12A H 0.0749 0.9563 0.3565 0.088 Uiso 1 1 calc R . .
H12B H 0.0414 0.8788 0.2817 0.088 Uiso 1 1 calc R . .
H12C H 0.1084 1.0201 0.2949 0.088 Uiso 1 1 calc R . .
C13 C 0.24339(9) 0.1795(3) 0.14224(8) 0.0231(4) Uani 1 1 d D . .
C14 C 0.30206(8) 0.0826(3) 0.12974(8) 0.0253(4) Uani 1 1 d . A .
C15 C 0.29416(9) -0.0486(3) 0.07366(8) 0.0313(4) Uani 1 1 d . . .
H15 H 0.3332 -0.1163 0.0647 0.038 Uiso 1 1 calc R A .
C16 C 0.23093(9) -0.0826(4) 0.03078(9) 0.0341(4) Uani 1 1 d . A .
H16 H 0.2269 -0.1707 -0.0073 0.041 Uiso 1 1 calc R . .
C17 C 0.17386(9) 0.0139(3) 0.04441(9) 0.0312(4) Uani 1 1 d . . .
H17 H 0.1306 -0.0092 0.0153 0.037 Uiso 1 1 calc R A .
C18 C 0.17863(8) 0.1448(3) 0.10031(8) 0.0260(4) Uani 1 1 d . A .
C19 C 0.37274(9) 0.1257(4) 0.17368(9) 0.0340(5) Uani 1 1 d . . .
H19 H 0.3668 0.1808 0.2181 0.041 Uiso 1 1 calc R A .
C20 C 0.41682(11) -0.0683(5) 0.18710(13) 0.0602(7) Uani 1 1 d . A .
H20A H 0.3942 -0.1712 0.2101 0.090 Uiso 1 1 calc R . .
H20B H 0.4614 -0.0333 0.2157 0.090 Uiso 1 1 calc R . .
H20C H 0.4232 -0.1249 0.1441 0.090 Uiso 1 1 calc R . .
C21 C 0.40802(12) 0.2904(7) 0.14016(14) 0.0790(11) Uani 1 1 d . A .
H21A H 0.4113 0.2434 0.0951 0.118 Uiso 1 1 calc R . .
H21B H 0.4539 0.3151 0.1676 0.118 Uiso 1 1 calc R . .
H21C H 0.3816 0.4187 0.1362 0.118 Uiso 1 1 calc R . .
C22 C 0.11449(9) 0.2441(4) 0.11462(10) 0.0355(5) Uani 1 1 d . . .
H22 H 0.1268 0.3089 0.1604 0.043 Uiso 1 1 calc R A .
C23 C 0.05885(10) 0.0834(5) 0.11539(13) 0.0565(7) Uani 1 1 d . A .
H23A H 0.0423 0.0285 0.0697 0.085 Uiso 1 1 calc R . .
H23B H 0.0209 0.1481 0.1309 0.085 Uiso 1 1 calc R . .
H23C H 0.0776 -0.0295 0.1461 0.085 Uiso 1 1 calc R . .
C24 C 0.08829(10) 0.4145(5) 0.06326(12) 0.0526(6) Uani 1 1 d . A .
H24A H 0.1243 0.5176 0.0644 0.079 Uiso 1 1 calc R . .
H24B H 0.0484 0.4807 0.0745 0.079 Uiso 1 1 calc R . .
H24C H 0.0755 0.3544 0.0179 0.079 Uiso 1 1 calc R . .
N1 N 0.2553(3) 0.5542(6) 0.29405(18) 0.0208(7) Uani 0.695(6) 1 d PD A 1
N2 N 0.2514(4) 0.3307(6) 0.1962(2) 0.0236(8) Uani 0.695(6) 1 d PD A 1
C25 C 0.25493(15) 0.6657(7) 0.23376(17) 0.0307(8) Uani 0.695(6) 1 d P A 1
H25 H 0.2561 0.8121 0.2313 0.037 Uiso 0.695(6) 1 calc PR A 1
C26 C 0.25268(14) 0.5361(5) 0.1787(2) 0.0276(7) Uani 0.695(6) 1 d P A 1
H26 H 0.2521 0.5834 0.1343 0.033 Uiso 0.695(6) 1 calc PR A 1
Si1 Si 0.25165(5) 0.28469(16) 0.28245(5) 0.0278(4) Uani 0.695(6) 1 d PD A 1
N1' N 0.2469(8) 0.5170(15) 0.3022(4) 0.0208(7) Uani 0.305(6) 1 d PD A 2
N2' N 0.2453(10) 0.2949(14) 0.2053(5) 0.0236(8) Uani 0.305(6) 1 d PD A 2
C25' C 0.2466(4) 0.3127(15) 0.3217(5) 0.042(2) Uani 0.305(6) 1 d PU A 2
H25' H 0.2473 0.2653 0.3661 0.050 Uiso 0.305(6) 1 calc PR A 2
C26' C 0.2453(4) 0.193(2) 0.2682(5) 0.0352(19) Uani 0.305(6) 1 d P A 2
H26' H 0.2445 0.0465 0.2714 0.042 Uiso 0.305(6) 1 calc PR A 2
Si1' Si 0.24920(10) 0.5656(4) 0.21747(13) 0.0241(11) Uani 0.305(6) 1 d PD A 2

loop_
_atom_site_aniso_label
_atom_site_aniso_U_11
_atom_site_aniso_U_22
_atom_site_aniso_U_33
_atom_site_aniso_U_23
_atom_site_aniso_U_13
_atom_site_aniso_U_12
C1 0.0280(9) 0.0184(8) 0.0223(8) 0.0000(7) 0.0057(7) -0.0023(7)
C2 0.0278(9) 0.0279(10) 0.0246(9) -0.0020(7) 0.0060(7) -0.0040(7)
C3 0.0332(9) 0.0411(13) 0.0280(9) -0.0097(9) 0.0026(7) -0.0074(9)
C4 0.0460(11) 0.0451(13) 0.0284(9) -0.0154(10) 0.0067(8) -0.0026(11)
C5 0.0344(9) 0.0425(14) 0.0303(9) -0.0058(9) 0.0102(7) 0.0053(9)
C6 0.0289(8) 0.0284(10) 0.0214(8) 0.0017(8) 0.0069(6) -0.0011(8)
C7 0.0269(9) 0.0432(13) 0.0359(10) -0.0067(9) 0.0088(8) -0.0012(9)
C8 0.0398(12) 0.0554(16) 0.0794(17) 0.0119(16) 0.0169(11) 0.0102(13)
C9 0.0360(11) 0.0640(17) 0.0757(16) -0.0014(16) 0.0250(10) -0.0122(14)
C10 0.0283(9) 0.0441(13) 0.0307(10) 0.0038(9) 0.0030(8) -0.0005(9)
C11 0.0456(13) 0.083(2) 0.0724(17) 0.0280(18) -0.0122(12) -0.0297(16)
C12 0.0387(11) 0.0654(18) 0.0655(15) 0.0046(17) -0.0035(11) 0.0143(14)
C13 0.0292(9) 0.0209(9) 0.0200(8) -0.0016(7) 0.0071(7) -0.0053(7)
C14 0.0277(8) 0.0269(10) 0.0218(8) 0.0032(7) 0.0067(7) 0.0003(8)
C15 0.0371(10) 0.0332(12) 0.0256(9) -0.0001(8) 0.0113(7) 0.0063(8)
C16 0.0443(10) 0.0321(10) 0.0265(9) -0.0062(9) 0.0092(8) -0.0006(10)
C17 0.0313(9) 0.0353(11) 0.0256(9) -0.0046(8) 0.0031(7) -0.0059(8)
C18 0.0272(9) 0.0265(10) 0.0251(9) 0.0000(8) 0.0078(7) -0.0035(7)
C19 0.0274(9) 0.0482(14) 0.0254(9) 0.0019(9) 0.0033(7) -0.0010(9)
C20 0.0369(11) 0.0683(19) 0.0677(15) 0.0006(17) -0.0052(11) 0.0170(14)
C21 0.0479(14) 0.093(3) 0.0813(18) 0.040(2) -0.0167(12) -0.0385(17)
C22 0.0263(9) 0.0462(14) 0.0350(10) -0.0044(9) 0.0087(7) 0.0013(9)
C23 0.0376(11) 0.0606(17) 0.0788(17) 0.0001(15) 0.0293(11) -0.0046(13)
C24 0.0338(11) 0.0507(14) 0.0739(15) 0.0078(14) 0.0132(10) 0.0145(12)
N1 0.0255(17) 0.0140(16) 0.0244(12) -0.0016(12) 0.0086(9) -0.0077(11)
N2 0.0301(16) 0.0215(16) 0.0201(14) -0.0002(12) 0.0071(11) -0.0063(14)
C25 0.054(2) 0.0167(19) 0.0228(15) -0.0033(14) 0.0120(13) -0.0088(14)
C26 0.0496(17) 0.0192(14) 0.0159(18) 0.0010(12) 0.0116(13) -0.0056(12)
Si1 0.0429(5) 0.0212(7) 0.0205(8) 0.0000(5) 0.0096(4) -0.0053(5)
N1' 0.0255(17) 0.0140(16) 0.0244(12) -0.0016(12) 0.0086(9) -0.0077(11)
N2' 0.0301(16) 0.0215(16) 0.0201(14) -0.0002(12) 0.0071(11) -0.0063(14)
C25' 0.063(4) 0.052(5) 0.014(4) 0.006(3) 0.016(3) -0.003(4)
C26' 0.041(4) 0.023(5) 0.038(5) 0.005(4) 0.002(3) -0.004(4)
Si1' 0.0345(10) 0.0209(15) 0.0172(18) 0.0042(12) 0.0064(8) -0.0001(9)

loop_
_atom_type_symbol
_atom_type_description
_atom_type_scat_dispersion_real
_atom_type_scat_dispersion_imag
_atom_type_scat_source
C C 0.0033 0.0016 'International Tables Vol C Tables 4.2.6.8 and 6.1.1.4'
H H 0.0000 0.0000 'International Tables Vol C Tables 4.2.6.8 and 6.1.1.4'
N N 0.0061 0.0033 'International Tables Vol C Tables 4.2.6.8 and 6.1.1.4'
Si Si 0.0817 0.0704 'International Tables Vol C Tables 4.2.6.8 and 6.1.1.4'

loop_
_geom_angle_atom_site_label_1
_geom_angle_atom_site_label_2
_geom_angle_atom_site_label_3
_geom_angle
_geom_angle_site_symmetry_1
_geom_angle_site_symmetry_3
_geom_angle_publ_flag
C6 C1 C2 121.16(16) . . ?
C6 C1 N1' 115.7(6) . . ?
C2 C1 N1' 122.5(6) . . ?
C6 C1 N1 120.6(3) . . ?
C2 C1 N1 118.0(3) . . ?
N1' C1 N1 14.0(4) . . ?
C3 C2 C1 118.34(16) . . ?
C3 C2 C7 120.03(16) . . ?
C1 C2 C7 121.64(16) . . ?
C4 C3 C2 121.23(16) . . ?
C4 C3 H3 119.4 . . ?
C2 C3 H3 119.4 . . ?
C3 C4 C5 119.94(18) . . ?
C3 C4 H4 120.0 . . ?
C5 C4 H4 120.0 . . ?
C4 C5 C6 121.09(17) . . ?
C4 C5 H5 119.5 . . ?
C6 C5 H5 119.5 . . ?
C1 C6 C5 118.20(15) . . ?
C1 C6 C10 121.11(16) . . ?
C5 C6 C10 120.61(16) . . ?
C2 C7 C9 111.67(19) . . ?
C2 C7 C8 110.63(17) . . ?
C9 C7 C8 110.88(18) . . ?
C2 C7 H7 107.8 . . ?
C9 C7 H7 107.8 . . ?
C8 C7 H7 107.8 . . ?
C7 C8 H8A 109.5 . . ?
C7 C8 H8B 109.5 . . ?
H8A C8 H8B 109.5 . . ?
C7 C8 H8C 109.5 . . ?
H8A C8 H8C 109.5 . . ?
H8B C8 H8C 109.5 . . ?
C7 C9 H9A 109.5 . . ?
C7 C9 H9B 109.5 . . ?
H9A C9 H9B 109.5 . . ?
C7 C9 H9C 109.5 . . ?
H9A C9 H9C 109.5 . . ?
H9B C9 H9C 109.5 . . ?
C11 C10 C12 110.66(19) . . ?
C11 C10 C6 109.49(17) . . ?
C12 C10 C6 112.25(19) . . ?
C11 C10 H10 108.1 . . ?
C12 C10 H10 108.1 . . ?
C6 C10 H10 108.1 . . ?
C10 C11 H11A 109.5 . . ?
C10 C11 H11B 109.5 . . ?
H11A C11 H11B 109.5 . . ?
C10 C11 H11C 109.5 . . ?
H11A C11 H11C 109.5 . . ?
H11B C11 H11C 109.5 . . ?
C10 C12 H12A 109.5 . . ?
C10 C12 H12B 109.5 . . ?
H12A C12 H12B 109.5 . . ?
C10 C12 H12C 109.5 . . ?
H12A C12 H12C 109.5 . . ?
H12B C12 H12C 109.5 . . ?
C14 C13 C18 121.30(16) . . ?
C14 C13 N2 118.6(3) . . ?
C18 C13 N2 119.9(3) . . ?
C14 C13 N2' 121.3(8) . . ?
C18 C13 N2' 116.7(8) . . ?
N2 C13 N2' 13.2(5) . . ?
C15 C14 C13 117.86(15) . . ?
C15 C14 C19 120.66(16) . . ?
C13 C14 C19 121.42(17) . . ?
C16 C15 C14 121.95(17) . . ?
C16 C15 H15 119.0 . . ?
C14 C15 H15 119.0 . . ?
C17 C16 C15 119.05(18) . . ?
C17 C16 H16 120.5 . . ?
C15 C16 H16 120.5 . . ?
C16 C17 C18 121.44(16) . . ?
C16 C17 H17 119.3 . . ?
C18 C17 H17 119.3 . . ?
C17 C18 C13 118.38(16) . . ?
C17 C18 C22 119.93(16) . . ?
C13 C18 C22 121.69(16) . . ?
C21 C19 C20 110.3(2) . . ?
C21 C19 C14 109.36(17) . . ?
C20 C19 C14 112.46(19) . . ?
C21 C19 H19 108.2 . . ?
C20 C19 H19 108.2 . . ?
C14 C19 H19 108.2 . . ?
C19 C20 H20A 109.5 . . ?
C19 C20 H20B 109.5 . . ?
H20A C20 H20B 109.5 . . ?
C19 C20 H20C 109.5 . . ?
H20A C20 H20C 109.5 . . ?
H20B C20 H20C 109.5 . . ?
C19 C21 H21A 109.5 . . ?
C19 C21 H21B 109.5 . . ?
H21A C21 H21B 109.5 . . ?
C19 C21 H21C 109.5 . . ?
H21A C21 H21C 109.5 . . ?
H21B C21 H21C 109.5 . . ?
C18 C22 C23 111.43(19) . . ?
C18 C22 C24 110.66(16) . . ?
C23 C22 C24 110.80(17) . . ?
C18 C22 H22 107.9 . . ?
C23 C22 H22 107.9 . . ?
C24 C22 H22 107.9 . . ?
C22 C23 H23A 109.5 . . ?
C22 C23 H23B 109.5 . . ?
H23A C23 H23B 109.5 . . ?
C22 C23 H23C 109.5 . . ?
H23A C23 H23C 109.5 . . ?
H23B C23 H23C 109.5 . . ?
C22 C24 H24A 109.5 . . ?
C22 C24 H24B 109.5 . . ?
H24A C24 H24B 109.5 . . ?
C22 C24 H24C 109.5 . . ?
H24A C24 H24C 109.5 . . ?
H24B C24 H24C 109.5 . . ?
C25 N1 C1 118.9(3) . . ?
C25 N1 Si1 113.4(3) . . ?
C1 N1 Si1 127.8(3) . . ?
C26 N2 C13 117.4(3) . . ?
C26 N2 Si1 114.9(3) . . ?
C13 N2 Si1 127.4(2) . . ?
C26 C25 N1 112.3(3) . . ?
C26 C25 H25 123.8 . . ?
N1 C25 H25 123.8 . . ?
N2 C26 C25 111.9(3) . . ?
N2 C26 H26 124.0 . . ?
C25 C26 H26 124.0 . . ?
N1 Si1 N2 87.50(17) . . ?
C25' N1' C1 116.0(7) . . ?
C25' N1' Si1' 117.0(6) . . ?
C1 N1' Si1' 125.9(6) . . ?
C26' N2' C13 122.1(8) . . ?
C26' N2' Si1' 109.9(7) . . ?
C13 N2' Si1' 127.9(7) . . ?
C26' C25' N1' 109.0(7) . . ?
C26' C25' H25' 125.5 . . ?
N1' C25' H25' 125.5 . . ?
C25' C26' N2' 116.9(10) . . ?
C25' C26' H26' 121.6 . . ?
N2' C26' H26' 121.6 . . ?
N1' Si1' N2' 87.1(5) . . ?

loop_
_geom_bond_atom_site_label_1
_geom_bond_atom_site_label_2
_geom_bond_distance
_geom_bond_site_symmetry_2
_geom_bond_publ_flag
C1 C6 1.404(2) . ?
C1 C2 1.407(2) . ?
C1 N1' 1.456(6) . ?
C1 N1 1.458(3) . ?
C2 C3 1.403(3) . ?
C2 C7 1.525(2) . ?
C3 C4 1.378(3) . ?
C3 H3 0.9500 . ?
C4 C5 1.386(2) . ?
C4 H4 0.9500 . ?
C5 C6 1.406(3) . ?
C5 H5 0.9500 . ?
C6 C10 1.527(2) . ?
C7 C9 1.528(3) . ?
C7 C8 1.530(3) . ?
C7 H7 1.0000 . ?
C8 H8A 0.9800 . ?
C8 H8B 0.9800 . ?
C8 H8C 0.9800 . ?
C9 H9A 0.9800 . ?
C9 H9B 0.9800 . ?
C9 H9C 0.9800 . ?
C10 C11 1.525(3) . ?
C10 C12 1.526(3) . ?
C10 H10 1.0000 . ?
C11 H11A 0.9800 . ?
C11 H11B 0.9800 . ?
C11 H11C 0.9800 . ?
C12 H12A 0.9800 . ?
C12 H12B 0.9800 . ?
C12 H12C 0.9800 . ?
C13 C14 1.407(2) . ?
C13 C18 1.407(2) . ?
C13 N2 1.452(3) . ?
C13 N2' 1.476(6) . ?
C14 C15 1.401(3) . ?
C14 C19 1.527(2) . ?
C15 C16 1.390(2) . ?
C15 H15 0.9500 . ?
C16 C17 1.386(3) . ?
C16 H16 0.9500 . ?
C17 C18 1.403(3) . ?
C17 H17 0.9500 . ?
C18 C22 1.524(2) . ?
C19 C21 1.522(4) . ?
C19 C20 1.527(3) . ?
C19 H19 1.0000 . ?
C20 H20A 0.9800 . ?
C20 H20B 0.9800 . ?
C20 H20C 0.9800 . ?
C21 H21A 0.9800 . ?
C21 H21B 0.9800 . ?
C21 H21C 0.9800 . ?
C22 C23 1.530(3) . ?
C22 C24 1.530(3) . ?
C22 H22 1.0000 . ?
C23 H23A 0.9800 . ?
C23 H23B 0.9800 . ?
C23 H23C 0.9800 . ?
C24 H24A 0.9800 . ?
C24 H24B 0.9800 . ?
C24 H24C 0.9800 . ?
N1 C25 1.420(4) . ?
N1 Si1 1.761(4) . ?
N2 C26 1.379(4) . ?
N2 Si1 1.774(4) . ?
C25 C26 1.391(7) . ?
C25 H25 0.9500 . ?
C26 H26 0.9500 . ?
N1' C25' 1.382(14) . ?
N1' Si1' 1.759(7) . ?
N2' C26' 1.437(14) . ?
N2' Si1' 1.770(8) . ?
C25' C26' 1.331(19) . ?
C25' H25' 0.9500 . ?
C26' H26' 0.9500 . ?

loop_
_geom_torsion_atom_site_label_1
_geom_torsion_atom_site_label_2
_geom_torsion_atom_site_label_3
_geom_torsion_atom_site_label_4
_geom_torsion
_geom_torsion_site_symmetry_1
_geom_torsion_site_symmetry_2
_geom_torsion_site_symmetry_3
_geom_torsion_site_symmetry_4
_geom_torsion_publ_flag
C6 C1 C2 C3 2.0(3) . . . . ?
N1' C1 C2 C3 -168.5(4) . . . . ?
N1 C1 C2 C3 176.2(2) . . . . ?
C6 C1 C2 C7 -178.69(19) . . . . ?
N1' C1 C2 C7 10.9(5) . . . . ?
N1 C1 C2 C7 -4.5(3) . . . . ?
C1 C2 C3 C4 -1.3(3) . . . . ?
C7 C2 C3 C4 179.4(2) . . . . ?
C2 C3 C4 C5 -0.8(4) . . . . ?
C3 C4 C5 C6 2.3(4) . . . . ?
C2 C1 C6 C5 -0.6(3) . . . . ?
N1' C1 C6 C5 170.5(4) . . . . ?
N1 C1 C6 C5 -174.6(2) . . . . ?
C2 C1 C6 C10 -177.39(18) . . . . ?
N1' C1 C6 C10 -6.3(5) . . . . ?
N1 C1 C6 C10 8.6(3) . . . . ?
C4 C5 C6 C1 -1.6(3) . . . . ?
C4 C5 C6 C10 175.3(2) . . . . ?
C3 C2 C7 C9 -51.5(3) . . . . ?
C1 C2 C7 C9 129.1(2) . . . . ?
C3 C2 C7 C8 72.5(3) . . . . ?
C1 C2 C7 C8 -106.9(2) . . . . ?
C1 C6 C10 C11 96.4(2) . . . . ?
C5 C6 C10 C11 -80.3(3) . . . . ?
C1 C6 C10 C12 -140.3(2) . . . . ?
C5 C6 C10 C12 43.0(3) . . . . ?
C18 C13 C14 C15 0.6(3) . . . . ?
N2 C13 C14 C15 -174.3(2) . . . . ?
N2' C13 C14 C15 170.9(5) . . . . ?
C18 C13 C14 C19 177.84(17) . . . . ?
N2 C13 C14 C19 3.0(3) . . . . ?
N2' C13 C14 C19 -11.9(5) . . . . ?
C13 C14 C15 C16 0.6(3) . . . . ?
C19 C14 C15 C16 -176.70(19) . . . . ?
C14 C15 C16 C17 -0.9(3) . . . . ?
C15 C16 C17 C18 0.1(3) . . . . ?
C16 C17 C18 C13 1.0(3) . . . . ?
C16 C17 C18 C22 -178.5(2) . . . . ?
C14 C13 C18 C17 -1.3(3) . . . . ?
N2 C13 C18 C17 173.5(2) . . . . ?
N2' C13 C18 C17 -172.0(5) . . . . ?
C14 C13 C18 C22 178.16(19) . . . . ?
N2 C13 C18 C22 -7.0(3) . . . . ?
N2' C13 C18 C22 7.5(5) . . . . ?
C15 C14 C19 C21 81.0(3) . . . . ?
C13 C14 C19 C21 -96.2(3) . . . . ?
C15 C14 C19 C20 -41.9(3) . . . . ?
C13 C14 C19 C20 140.9(2) . . . . ?
C17 C18 C22 C23 51.2(3) . . . . ?
C13 C18 C22 C23 -128.3(2) . . . . ?
C17 C18 C22 C24 -72.6(2) . . . . ?
C13 C18 C22 C24 107.9(2) . . . . ?
C6 C1 N1 C25 79.8(4) . . . . ?
C2 C1 N1 C25 -94.5(5) . . . . ?
N1' C1 N1 C25 153(4) . . . . ?
C6 C1 N1 Si1 -100.1(5) . . . . ?
C2 C1 N1 Si1 85.7(4) . . . . ?
N1' C1 N1 Si1 -27(3) . . . . ?
C14 C13 N2 C26 97.3(6) . . . . ?
C18 C13 N2 C26 -77.6(5) . . . . ?
N2' C13 N2 C26 -157(5) . . . . ?
C14 C13 N2 Si1 -89.3(5) . . . . ?
C18 C13 N2 Si1 95.7(6) . . . . ?
N2' C13 N2 Si1 16(4) . . . . ?
C1 N1 C25 C26 179.4(3) . . . . ?
Si1 N1 C25 C26 -0.8(5) . . . . ?
C13 N2 C26 C25 175.1(4) . . . . ?
Si1 N2 C26 C25 0.9(6) . . . . ?
N1 C25 C26 N2 -0.1(5) . . . . ?
C25 N1 Si1 N2 1.0(5) . . . . ?
C1 N1 Si1 N2 -179.1(4) . . . . ?
C26 N2 Si1 N1 -1.1(5) . . . . ?
C13 N2 Si1 N1 -174.6(5) . . . . ?
C6 C1 N1' C25' -97.1(11) . . . . ?
C2 C1 N1' C25' 73.9(11) . . . . ?
N1 C1 N1' C25' 149(4) . . . . ?
C6 C1 N1' Si1' 95.4(10) . . . . ?
C2 C1 N1' Si1' -93.7(12) . . . . ?
N1 C1 N1' Si1' -19(2) . . . . ?
C14 C13 N2' C26' -77.3(15) . . . . ?
C18 C13 N2' C26' 93.4(15) . . . . ?
N2 C13 N2' C26' -159(6) . . . . ?
C14 C13 N2' Si1' 101.5(14) . . . . ?
C18 C13 N2' Si1' -87.8(13) . . . . ?
N2 C13 N2' Si1' 20(3) . . . . ?
C1 N1' C25' C26' -171.4(8) . . . . ?
Si1' N1' C25' C26' -2.7(14) . . . . ?
N1' C25' C26' N2' 0.7(14) . . . . ?
C13 N2' C26' C25' -179.6(11) . . . . ?
Si1' N2' C26' C25' 1.5(15) . . . . ?
C25' N1' Si1' N2' 3.0(13) . . . . ?
C1 N1' Si1' N2' 170.5(12) . . . . ?
C26' N2' Si1' N1' -2.3(13) . . . . ?
C13 N2' Si1' N1' 178.8(14) . . . . ?
